data_7108108
loop_
_publ_author_name
'Jose Ruiz'
'Antonio J. Mota'
'Antonio Rodriguez-Dieguez'
'Silvia Titos'
'Juan Manuel Herrera'
'Eliseo Ruiz'
'Eduard Cremades'
'Jean Pierre Costes'
'Enrique Colacio'

_publ_section_title
;
 Field and dilution effects on the slow relaxation of a luminescent DyO9
 low-symmetry single-ion magnet
;
_journal_name_full Chem.Commun.
_journal_page_first 7916
_journal_paper_doi 10.1039/c2cc32518g
_journal_volume 48
_journal_year 2012
_chemical_formula_sum 'C27 H47 Dy0.11 N6 O15 Y0.89'
_chemical_formula_weight 792.71
_chemical_name_systematic
;
?
;
_space_group_IT_number 2
_symmetry_cell_setting triclinic
_symmetry_space_group_name_Hall '-P 1'
_symmetry_space_group_name_H-M 'P -1'
_atom_sites_solution_hydrogens geom
_atom_sites_solution_primary direct
_atom_sites_solution_secondary difmap
_audit_creation_method SHELXL-97
_cell_angle_alpha 76.302(3)
_cell_angle_beta 86.088(3)
_cell_angle_gamma 81.445(3)
_cell_formula_units_Z 2
_cell_length_a 9.7740(18)
_cell_length_b 12.368(2)
_cell_length_c 15.119(3)
_cell_measurement_reflns_used 4433
_cell_measurement_temperature 100(2)
_cell_measurement_theta_max 23.865
_cell_measurement_theta_min 2.438
_cell_volume 1754.9(6)
_computing_cell_refinement 'Bruker smart'
_computing_data_collection 'Bruker smart'
_computing_data_reduction 'Bruker smart'
_computing_molecular_graphics 'Bruker SHELXTL'
_computing_publication_material 'SHELXL-97 (Sheldrick, 1997)'
_computing_structure_refinement 'SHELXL-97 (Sheldrick, 1997)'
_computing_structure_solution 'SHELXL-97 (Sheldrick, 1990)'
_diffrn_ambient_temperature 100(2)
_diffrn_measured_fraction_theta_full 0.996
_diffrn_measured_fraction_theta_max 0.996
_diffrn_measurement_device_type 'Bruker Axs APEX automatic diffractometer'
_diffrn_measurement_method 'phi and omega scans'
_diffrn_radiation_monochromator graphite
_diffrn_radiation_source 'fine-focus sealed tube'
_diffrn_radiation_type MoK\a
_diffrn_radiation_wavelength 0.71069
_diffrn_reflns_av_R_equivalents 0.0426
_diffrn_reflns_av_sigmaI/netI 0.0507
_diffrn_reflns_limit_h_max 11
_diffrn_reflns_limit_h_min -11
_diffrn_reflns_limit_k_max 14
_diffrn_reflns_limit_k_min -14
_diffrn_reflns_limit_l_max 17
_diffrn_reflns_limit_l_min -17
_diffrn_reflns_number 17475
_diffrn_reflns_theta_full 25.00
_diffrn_reflns_theta_max 25.00
_diffrn_reflns_theta_min 1.39
_exptl_absorpt_coefficient_mu 1.789
_exptl_absorpt_correction_T_max 1.00000
_exptl_absorpt_correction_T_min 0.859188
_exptl_absorpt_correction_type empirical
_exptl_absorpt_process_details 'Bruker SADABS (Bruker, 1999)'
_exptl_crystal_colour colourless
_exptl_crystal_density_diffrn 1.500
_exptl_crystal_density_method 'not measured'
_exptl_crystal_description Prismatic
_exptl_crystal_F_000 826
_exptl_crystal_size_max 0.18
_exptl_crystal_size_mid 0.18
_exptl_crystal_size_min 0.06
_refine_diff_density_max 1.237
_refine_diff_density_min -0.413
_refine_diff_density_rms 0.085
_refine_ls_extinction_method none
_refine_ls_goodness_of_fit_ref 1.028
_refine_ls_hydrogen_treatment constr
_refine_ls_matrix_type full
_refine_ls_number_parameters 451
_refine_ls_number_reflns 6161
_refine_ls_number_restraints 0
_refine_ls_restrained_S_all 1.028
_refine_ls_R_factor_all 0.0559
_refine_ls_R_factor_gt 0.0462
_refine_ls_shift/su_max 0.000
_refine_ls_shift/su_mean 0.000
_refine_ls_structure_factor_coef Fsqd
_refine_ls_weighting_details 'calc w=1/[\s^2^(Fo^2^)+(0.0607P)^2^+1.7022P] where P=(Fo^2^+2Fc^2^)/3'
_refine_ls_weighting_scheme calc
_refine_ls_wR_factor_gt 0.1121
_refine_ls_wR_factor_ref 0.1188
_reflns_number_gt 5281
_reflns_number_total 6161
_reflns_threshold_expression >2sigma(I)
_cod_data_source_file c2cc32518g.txt
_cod_data_source_block Dy_Y
_cod_original_sg_symbol_H-M P-1
_cod_database_code 7108108

loop_
_symmetry_equiv_pos_as_xyz
'x, y, z'
'-x, -y, -z'

loop_
_atom_site_label
_atom_site_type_symbol
_atom_site_fract_x
_atom_site_fract_y
_atom_site_fract_z
_atom_site_U_iso_or_equiv
_atom_site_adp_type
_atom_site_occupancy
_atom_site_symmetry_multiplicity
_atom_site_calc_flag
_atom_site_refinement_flags
Dy1 Dy 0.20110(3) 0.18340(3) 0.21644(2) 0.02226(12) Uani 0.11 1 d P
Y1 Y 0.20110(3) 0.18340(3) 0.21644(2) 0.02226(12) Uani 0.89 1 d P
C1A C -0.0588(4) 0.3731(3) 0.2009(2) 0.0199(8) Uani 1 1 d .
C1M C 0.5593(5) 0.4708(5) 0.3200(3) 0.0523(13) Uani 1 1 d .
H1M1 H 0.5584 0.5267 0.2638 0.078 Uiso 1 1 d R
H1M2 H 0.5305 0.4040 0.3097 0.078 Uiso 1 1 d R
H1M3 H 0.6513 0.4535 0.3427 0.078 Uiso 1 1 d R
C2A C 0.0142(4) 0.4190(3) 0.2560(2) 0.0204(8) Uani 1 1 d .
C2M C 0.4654(5) 0.2430(3) 0.5396(3) 0.0422(11) Uani 1 1 d .
H2M1 H 0.5630 0.2386 0.5252 0.063 Uiso 1 1 d R
H2M2 H 0.4214 0.2135 0.4974 0.063 Uiso 1 1 d R
H2M3 H 0.4505 0.2000 0.6004 0.063 Uiso 1 1 d R
C3A C -0.0223(4) 0.5274(3) 0.2674(2) 0.0260(9) Uani 1 1 d .
H3A H 0.0261 0.5547 0.3064 0.031 Uiso 1 1 calc R
C4A C -0.1332(4) 0.5954(3) 0.2193(3) 0.0290(9) Uani 1 1 d .
C5A C -0.2003(4) 0.5536(3) 0.1604(3) 0.0292(9) Uani 1 1 d .
H5A H -0.2707 0.6003 0.1261 0.035 Uiso 1 1 calc R
C6A C -0.1663(4) 0.4429(3) 0.1505(3) 0.0248(8) Uani 1 1 d .
C7A C -0.2488(4) 0.3967(3) 0.0904(3) 0.0329(10) Uani 1 1 d .
H7A1 H -0.2957 0.4587 0.0460 0.039 Uiso 1 1 calc R
H7A2 H -0.3190 0.3573 0.1275 0.039 Uiso 1 1 calc R
C8A C -0.2386(5) 0.2591(4) -0.0104(3) 0.0426(11) Uani 1 1 d .
H8A1 H -0.3025 0.3143 -0.0498 0.051 Uiso 1 1 calc R
H8A2 H -0.1746 0.2208 -0.0486 0.051 Uiso 1 1 calc R
C9A C -0.3165(5) 0.1769(4) 0.0515(3) 0.0439(12) Uani 1 1 d .
H9A1 H -0.3508 0.1307 0.0166 0.053 Uiso 1 1 calc R
H9A2 H -0.3958 0.2169 0.0778 0.053 Uiso 1 1 calc R
C10A C -0.3230(4) 0.0446(3) 0.1955(3) 0.0259(8) Uani 1 1 d .
H10A H -0.3552 -0.0143 0.1732 0.031 Uiso 1 1 calc R
H10B H -0.4033 0.0973 0.2054 0.031 Uiso 1 1 calc R
C11A C -0.2546(4) -0.0067(3) 0.2852(2) 0.0221(8) Uani 1 1 d .
H11A H -0.3250 -0.0294 0.3315 0.026 Uiso 1 1 calc R
H11B H -0.1921 -0.0736 0.2795 0.026 Uiso 1 1 calc R
C12A C -0.0889(4) 0.0133(3) 0.3970(2) 0.0224(8) Uani 1 1 d .
H12A H -0.0393 0.0673 0.4140 0.027 Uiso 1 1 calc R
H12B H -0.1499 -0.0144 0.4480 0.027 Uiso 1 1 calc R
C13A C 0.0133(3) -0.0831(3) 0.3788(2) 0.0176(7) Uani 1 1 d .
C14A C 0.0252(4) -0.1879(3) 0.4398(2) 0.0202(8) Uani 1 1 d .
H14A H -0.0354 -0.1996 0.4903 0.024 Uiso 1 1 calc R
C15A C 0.1261(4) -0.2749(3) 0.4264(2) 0.0212(8) Uani 1 1 d .
C16A C 0.2118(4) -0.2563(3) 0.3482(2) 0.0207(8) Uani 1 1 d .
H16A H 0.2784 -0.3143 0.3375 0.025 Uiso 1 1 calc R
C17A C 0.1999(4) -0.1535(3) 0.2861(2) 0.0189(7) Uani 1 1 d .
C18A C 0.1019(4) -0.0632(3) 0.3021(2) 0.0187(8) Uani 1 1 d .
C19A C -0.1746(5) 0.7139(3) 0.2336(3) 0.0427(11) Uani 1 1 d .
H19A H -0.2253 0.7592 0.1825 0.064 Uiso 1 1 d R
H19B H -0.0929 0.7460 0.2391 0.064 Uiso 1 1 d R
H19C H -0.2315 0.7111 0.2881 0.064 Uiso 1 1 d R
C20A C 0.1429(4) -0.3866(3) 0.4942(3) 0.0317(9) Uani 1 1 d .
H20A H 0.1218 -0.3751 0.5545 0.048 Uiso 1 1 d R
H20B H 0.2366 -0.4225 0.4907 0.048 Uiso 1 1 d R
H20C H 0.0810 -0.4333 0.4805 0.048 Uiso 1 1 d R
C21A C 0.2046(4) 0.3828(3) 0.3573(3) 0.0267(9) Uani 1 1 d .
H21A H 0.2422 0.4487 0.3239 0.040 Uiso 1 1 d R
H21B H 0.2789 0.3250 0.3805 0.040 Uiso 1 1 d R
H21C H 0.1466 0.4007 0.4071 0.040 Uiso 1 1 d R
C31A C -0.0551(5) 0.3730(3) -0.0215(3) 0.0355(10) Uani 1 1 d .
H31A H -0.0018 0.3199 -0.0519 0.053 Uiso 1 1 d R
H31B H 0.0052 0.4011 0.0126 0.053 Uiso 1 1 d R
H31C H -0.1007 0.4342 -0.0658 0.053 Uiso 1 1 d R
C32A C -0.1240(5) 0.0239(4) 0.0950(3) 0.0425(12) Uani 1 1 d .
H32A H -0.0735 -0.0220 0.1460 0.064 Uiso 1 1 d R
H32B H -0.0620 0.0649 0.0525 0.064 Uiso 1 1 d R
H32C H -0.1659 -0.0231 0.0655 0.064 Uiso 1 1 d R
C33A C -0.2673(4) 0.1713(3) 0.3355(3) 0.0257(8) Uani 1 1 d .
H33A H -0.3161 0.2114 0.2819 0.039 Uiso 1 1 d R
H33B H -0.2127 0.2199 0.3540 0.039 Uiso 1 1 d R
H33C H -0.3327 0.1463 0.3836 0.039 Uiso 1 1 d R
C41A C 0.4034(4) -0.2031(4) 0.2000(3) 0.0339(10) Uani 1 1 d .
H41A H 0.4573 -0.2125 0.2528 0.051 Uiso 1 1 d R
H41B H 0.4561 -0.1727 0.1463 0.051 Uiso 1 1 d R
H41C H 0.3803 -0.2746 0.1962 0.051 Uiso 1 1 d R
N1B N 0.3296(3) 0.0534(3) 0.3818(2) 0.0234(7) Uani 1 1 d .
N1C N 0.2950(3) 0.1451(3) 0.0418(2) 0.0249(7) Uani 1 1 d .
N1D N 0.3552(3) 0.3712(3) 0.1487(2) 0.0243(7) Uani 1 1 d .
N1A N -0.1598(4) 0.3175(3) 0.0409(2) 0.0318(8) Uani 1 1 d .
H1A H -0.1129 0.2633 0.0840 0.038 Uiso 1 1 calc R
N3A N -0.1753(3) 0.0720(2) 0.3154(2) 0.0190(6) Uani 1 1 d .
H3A1 H -0.1161 0.0978 0.2687 0.023 Uiso 1 1 calc R
N2A N -0.2316(3) 0.1026(3) 0.1266(2) 0.0299(8) Uani 1 1 d .
O1A O -0.0195(2) 0.26578(19) 0.19505(16) 0.0189(5) Uani 1 1 d .
O1M O 0.4699(3) 0.5113(2) 0.3830(2) 0.0422(8) Uani 1 1 d .
H1M H 0.5026 0.5479 0.4192 0.051 Uiso 1 1 d R
O2A O 0.1242(2) 0.3439(2) 0.29791(16) 0.0217(5) Uani 1 1 d .
O2B O 0.2227(2) 0.1274(2) 0.38162(17) 0.0235(6) Uani 1 1 d .
O2C O 0.1669(2) 0.1715(2) 0.05771(17) 0.0237(6) Uani 1 1 d .
O2D O 0.2454(2) 0.3620(2) 0.11230(17) 0.0228(6) Uani 1 1 d .
O2M O 0.4082(3) 0.3571(2) 0.5336(2) 0.0468(8) Uani 1 1 d .
H2M H 0.4510 0.4003 0.4774 0.056 Uiso 1 1 d R
O3A O 0.0927(2) 0.03861(19) 0.24562(16) 0.0211(5) Uani 1 1 d .
O3B O 0.3841(2) 0.0467(2) 0.30470(16) 0.0244(6) Uani 1 1 d .
O3C O 0.3725(3) 0.1275(2) 0.11024(17) 0.0264(6) Uani 1 1 d .
O3D O 0.3985(2) 0.2912(2) 0.21501(17) 0.0236(6) Uani 1 1 d .
O4A O 0.2804(3) -0.1287(2) 0.20714(17) 0.0255(6) Uani 1 1 d .
O4B O 0.3752(3) -0.0065(2) 0.45322(18) 0.0319(7) Uani 1 1 d .
O4C O 0.3423(3) 0.1374(3) -0.03350(18) 0.0373(7) Uani 1 1 d .
O4D O 0.4165(3) 0.4529(2) 0.1212(2) 0.0407(8) Uani 1 1 d .

loop_
_atom_site_aniso_label
_atom_site_aniso_U_11
_atom_site_aniso_U_22
_atom_site_aniso_U_33
_atom_site_aniso_U_23
_atom_site_aniso_U_13
_atom_site_aniso_U_12
Dy1 0.01997(19) 0.02140(19) 0.0239(2) -0.00264(13) -0.00431(13) -0.00054(13)
Y1 0.01997(19) 0.02140(19) 0.0239(2) -0.00264(13) -0.00431(13) -0.00054(13)
C1A 0.0190(18) 0.0193(19) 0.0183(18) 0.0006(15) 0.0006(14) -0.0015(15)
C1M 0.040(3) 0.064(3) 0.055(3) -0.020(3) -0.004(2) -0.004(3)
C2A 0.0176(18) 0.0212(19) 0.0190(19) -0.0004(15) -0.0007(14) 0.0014(15)
C2M 0.055(3) 0.026(2) 0.047(3) -0.010(2) -0.015(2) -0.001(2)
C3A 0.031(2) 0.023(2) 0.022(2) -0.0040(16) -0.0025(16) 0.0004(17)
C4A 0.031(2) 0.022(2) 0.029(2) -0.0013(17) 0.0009(17) 0.0055(17)
C5A 0.023(2) 0.025(2) 0.030(2) 0.0028(17) -0.0048(17) 0.0109(17)
C6A 0.0187(19) 0.027(2) 0.025(2) -0.0009(16) -0.0046(15) 0.0012(16)
C7A 0.024(2) 0.033(2) 0.037(2) 0.0044(18) -0.0129(18) -0.0023(18)
C8A 0.043(3) 0.043(3) 0.044(3) -0.010(2) -0.015(2) -0.007(2)
C9A 0.045(3) 0.059(3) 0.030(2) -0.002(2) -0.013(2) -0.023(2)
C10A 0.022(2) 0.025(2) 0.030(2) -0.0021(17) -0.0037(16) -0.0087(16)
C11A 0.0187(19) 0.0182(19) 0.029(2) -0.0042(16) -0.0016(15) -0.0024(15)
C12A 0.024(2) 0.0195(19) 0.0207(19) -0.0027(15) -0.0052(15) 0.0047(15)
C13A 0.0153(17) 0.0164(18) 0.0218(19) -0.0061(15) -0.0038(14) 0.0002(14)
C14A 0.0224(19) 0.0207(19) 0.0171(18) -0.0031(15) -0.0006(14) -0.0033(15)
C15A 0.0213(19) 0.0171(18) 0.025(2) -0.0028(15) -0.0060(15) -0.0020(15)
C16A 0.0196(19) 0.0167(18) 0.025(2) -0.0054(15) -0.0054(15) 0.0031(15)
C17A 0.0169(18) 0.0233(19) 0.0175(18) -0.0055(15) -0.0037(14) -0.0037(15)
C18A 0.0187(18) 0.0164(18) 0.0210(19) -0.0027(15) -0.0074(14) -0.0020(14)
C19A 0.052(3) 0.025(2) 0.045(3) -0.007(2) -0.007(2) 0.012(2)
C20A 0.039(2) 0.022(2) 0.029(2) -0.0011(17) 0.0000(18) 0.0044(18)
C21A 0.023(2) 0.029(2) 0.030(2) -0.0097(17) -0.0098(16) 0.0009(17)
C31A 0.050(3) 0.027(2) 0.025(2) -0.0004(18) -0.0074(19) 0.006(2)
C32A 0.041(3) 0.060(3) 0.039(3) -0.024(2) 0.011(2) -0.032(2)
C33A 0.026(2) 0.022(2) 0.025(2) -0.0064(16) 0.0001(16) 0.0072(16)
C41A 0.025(2) 0.049(3) 0.025(2) -0.0101(19) 0.0033(17) 0.0062(19)
N1B 0.0214(17) 0.0224(17) 0.0254(18) -0.0017(14) -0.0074(14) -0.0027(14)
N1C 0.0265(18) 0.0225(17) 0.0265(18) -0.0061(14) -0.0021(14) -0.0054(14)
N1D 0.0209(17) 0.0272(18) 0.0237(17) -0.0045(14) 0.0009(13) -0.0033(14)
N1A 0.040(2) 0.0214(17) 0.035(2) -0.0059(15) -0.0230(16) 0.0021(15)
N3A 0.0192(16) 0.0159(15) 0.0206(16) -0.0043(12) 0.0004(12) 0.0017(12)
N2A 0.0310(19) 0.039(2) 0.0222(17) -0.0034(15) -0.0037(14) -0.0173(16)
O1A 0.0158(12) 0.0147(12) 0.0244(13) -0.0015(10) -0.0052(10) 0.0007(10)
O1M 0.0390(18) 0.0410(18) 0.052(2) -0.0252(15) -0.0129(15) 0.0042(14)
O2A 0.0201(13) 0.0211(13) 0.0234(13) -0.0048(11) -0.0076(10) 0.0015(11)
O2B 0.0212(14) 0.0204(13) 0.0265(14) -0.0040(11) -0.0052(11) 0.0052(11)
O2C 0.0185(14) 0.0263(14) 0.0255(14) -0.0048(11) -0.0031(11) -0.0014(11)
O2D 0.0173(13) 0.0228(14) 0.0270(14) -0.0017(11) -0.0061(11) -0.0025(11)
O2M 0.052(2) 0.0289(17) 0.061(2) -0.0111(15) -0.0097(16) -0.0043(15)
O3A 0.0215(13) 0.0162(13) 0.0232(13) 0.0004(10) -0.0049(10) -0.0012(10)
O3B 0.0209(14) 0.0286(15) 0.0205(14) -0.0018(11) -0.0017(11) 0.0009(11)
O3C 0.0190(13) 0.0339(15) 0.0246(14) -0.0059(12) -0.0072(11) 0.0034(11)
O3D 0.0202(13) 0.0243(14) 0.0238(14) -0.0008(11) -0.0067(11) 0.0001(11)
O4A 0.0211(14) 0.0277(14) 0.0236(14) -0.0020(11) 0.0035(11) 0.0007(11)
O4B 0.0313(16) 0.0312(16) 0.0273(15) 0.0021(12) -0.0114(12) 0.0055(12)
O4C 0.0314(16) 0.060(2) 0.0261(16) -0.0206(14) 0.0055(12) -0.0081(14)
O4D 0.0345(17) 0.0362(17) 0.0482(19) 0.0071(14) -0.0060(14) -0.0202(14)

loop_
_atom_type_symbol
_atom_type_description
_atom_type_scat_dispersion_real
_atom_type_scat_dispersion_imag
_atom_type_scat_source
C C 0.0033 0.0016 'International Tables Vol C Tables 4.2.6.8 and 6.1.1.4'
H H 0.0000 0.0000 'International Tables Vol C Tables 4.2.6.8 and 6.1.1.4'
N N 0.0061 0.0033 'International Tables Vol C Tables 4.2.6.8 and 6.1.1.4'
O O 0.0106 0.0060 'International Tables Vol C Tables 4.2.6.8 and 6.1.1.4'
Y Y -2.7962 3.5667 'International Tables Vol C Tables 4.2.6.8 and 6.1.1.4'
Dy Dy -0.1892 4.4098 'International Tables Vol C Tables 4.2.6.8 and 6.1.1.4'

loop_
_geom_angle_atom_site_label_1
_geom_angle_atom_site_label_2
_geom_angle_atom_site_label_3
_geom_angle
O3A Dy1 O1A 78.93(9)
O3A Dy1 O3C 99.03(9)
O1A Dy1 O3C 130.09(8)
O3A Dy1 O2B 80.54(9)
O1A Dy1 O2B 105.06(8)
O3C Dy1 O2B 123.98(8)
O3A Dy1 O2D 148.70(9)
O1A Dy1 O2D 81.14(8)
O3C Dy1 O2D 76.00(9)
O2B Dy1 O2D 128.22(8)
O3A Dy1 O2C 81.03(9)
O1A Dy1 O2C 78.30(8)
O3C Dy1 O2C 52.54(8)
O2B Dy1 O2C 160.20(8)
O2D Dy1 O2C 71.42(8)
O3A Dy1 O3B 82.20(9)
O1A Dy1 O3B 152.64(8)
O3C Dy1 O3B 72.34(8)
O2B Dy1 O3B 51.94(8)
O2D Dy1 O3B 123.70(8)
O2C Dy1 O3B 118.10(8)
O3A Dy1 O3D 156.88(8)
O1A Dy1 O3D 123.12(8)
O3C Dy1 O3D 72.80(9)
O2B Dy1 O3D 86.31(8)
O2D Dy1 O3D 51.76(8)
O2C Dy1 O3D 108.48(8)
O3B Dy1 O3D 74.72(8)
O3A Dy1 O2A 119.78(9)
O1A Dy1 O2A 64.71(8)
O3C Dy1 O2A 141.16(9)
O2B Dy1 O2A 66.11(8)
O2D Dy1 O2A 71.42(8)
O2C Dy1 O2A 130.53(8)
O3B Dy1 O2A 109.39(8)
O3D Dy1 O2A 70.62(8)
O3A Dy1 N1C 91.58(9)
O1A Dy1 N1C 103.92(9)
O3C Dy1 N1C 26.37(8)
O2B Dy1 N1C 147.80(8)
O2D Dy1 N1C 70.13(8)
O2C Dy1 N1C 26.27(8)
O3B Dy1 N1C 96.20(8)
O3D Dy1 N1C 89.51(8)
O2A Dy1 N1C 141.18(8)
O3A Dy1 N1B 78.89(9)
O1A Dy1 N1B 129.26(9)
O3C Dy1 N1B 98.18(9)
O2B Dy1 N1B 26.16(8)
O2D Dy1 N1B 132.23(8)
O2C Dy1 N1B 140.85(9)
O3B Dy1 N1B 25.86(8)
O3D Dy1 N1B 80.92(8)
O2A Dy1 N1B 88.61(8)
N1C Dy1 N1B 121.73(9)
O3A Dy1 N1D 170.94(9)
O1A Dy1 N1D 102.15(8)
O3C Dy1 N1D 73.28(9)
O2B Dy1 N1D 107.63(9)
O2D Dy1 N1D 25.80(8)
O2C Dy1 N1D 90.34(8)
O3B Dy1 N1D 99.61(9)
O3D Dy1 N1D 25.97(8)
O2A Dy1 N1D 68.15(8)
N1C Dy1 N1D 79.41(9)
N1B Dy1 N1D 106.61(9)
O1A C1A C6A 122.6(3)
O1A C1A C2A 119.2(3)
C6A C1A C2A 118.2(3)
C3A C2A O2A 124.7(3)
C3A C2A C1A 122.5(3)
O2A C2A C1A 112.8(3)
C2A C3A C4A 118.9(4)
C5A C4A C3A 119.1(3)
C5A C4A C19A 122.2(4)
C3A C4A C19A 118.7(4)
C4A C5A C6A 122.2(3)
C1A C6A C5A 118.9(3)
C1A C6A C7A 120.0(3)
C5A C6A C7A 121.0(3)
C6A C7A N1A 112.7(3)
C9A C8A N1A 111.6(4)
C8A C9A N2A 113.0(4)
N2A C10A C11A 113.1(3)
N3A C11A C10A 113.0(3)
C13A C12A N3A 112.7(3)
C14A C13A C18A 120.7(3)
C14A C13A C12A 120.9(3)
C18A C13A C12A 118.2(3)
C15A C14A C13A 121.1(3)
C14A C15A C16A 118.2(3)
C14A C15A C20A 121.2(3)
C16A C15A C20A 120.6(3)
C17A C16A C15A 121.4(3)
O4A C17A C16A 124.9(3)
O4A C17A C18A 114.8(3)
C16A C17A C18A 120.3(3)
O3A C18A C13A 120.3(3)
O3A C18A C17A 121.6(3)
C13A C18A C17A 118.1(3)
O4B N1B O3B 122.7(3)
O4B N1B O2B 121.2(3)
O3B N1B O2B 116.2(3)
O4B N1B Dy1 174.8(2)
O3B N1B Dy1 59.21(16)
O2B N1B Dy1 57.22(16)
O4C N1C O2C 122.7(3)
O4C N1C O3C 121.8(3)
O2C N1C O3C 115.6(3)
O4C N1C Dy1 173.7(2)
O2C N1C Dy1 60.25(16)
O3C N1C Dy1 55.62(16)
O4D N1D O2D 121.5(3)
O4D N1D O3D 121.7(3)
O2D N1D O3D 116.8(3)
O4D N1D Dy1 177.7(3)
O2D N1D Dy1 57.68(16)
O3D N1D Dy1 59.15(16)
C31A N1A C8A 108.8(3)
C31A N1A C7A 112.5(3)
C8A N1A C7A 114.6(3)
C33A N3A C11A 112.1(3)
C33A N3A C12A 110.1(3)
C11A N3A C12A 111.9(3)
C10A N2A C32A 111.5(3)
C10A N2A C9A 109.0(3)
C32A N2A C9A 113.2(3)
C1A O1A Dy1 121.4(2)
C2A O2A C21A 117.0(3)
C2A O2A Dy1 112.42(19)
C21A O2A Dy1 127.1(2)
N1B O2B Dy1 96.62(19)
N1C O2C Dy1 93.48(19)
N1D O2D Dy1 96.51(19)
C18A O3A Dy1 138.4(2)
N1B O3B Dy1 94.94(19)
N1C O3C Dy1 98.01(19)
N1D O3D Dy1 94.88(19)
C17A O4A C41A 117.0(3)

loop_
_geom_bond_atom_site_label_1
_geom_bond_atom_site_label_2
_geom_bond_distance
Dy1 O3A 2.156(2)
Dy1 O1A 2.253(2)
Dy1 O3C 2.383(3)
Dy1 O2B 2.443(2)
Dy1 O2D 2.468(2)
Dy1 O2C 2.487(2)
Dy1 O3B 2.489(2)
Dy1 O3D 2.500(2)
Dy1 O2A 2.571(2)
Dy1 N1C 2.859(3)
Dy1 N1B 2.887(3)
Dy1 N1D 2.901(3)
C1A O1A 1.348(4)
C1A C6A 1.399(5)
C1A C2A 1.396(5)
C1M O1M 1.380(5)
C2A C3A 1.384(5)
C2A O2A 1.392(4)
C2M O2M 1.422(5)
C3A C4A 1.399(5)
C4A C5A 1.375(6)
C4A C19A 1.523(5)
C5A C6A 1.401(5)
C6A C7A 1.512(5)
C7A N1A 1.509(5)
C8A C9A 1.474(6)
C8A N1A 1.493(5)
C9A N2A 1.493(5)
C10A N2A 1.452(5)
C10A C11A 1.509(5)
C11A N3A 1.497(4)
C12A C13A 1.503(5)
C12A N3A 1.515(4)
C13A C14A 1.395(5)
C13A C18A 1.394(5)
C14A C15A 1.391(5)
C15A C16A 1.395(5)
C15A C20A 1.506(5)
C16A C17A 1.385(5)
C17A O4A 1.382(4)
C17A C18A 1.414(5)
C18A O3A 1.339(4)
C21A O2A 1.439(4)
C31A N1A 1.476(5)
C32A N2A 1.459(6)
C33A N3A 1.490(4)
C41A O4A 1.416(4)
N1B O4B 1.226(4)
N1B O3B 1.264(4)
N1B O2B 1.281(4)
N1C O4C 1.219(4)
N1C O2C 1.268(4)
N1C O3C 1.282(4)
N1D O4D 1.225(4)
N1D O2D 1.271(4)
N1D O3D 1.275(4)
